data_4338904
loop_
_publ_author_name
'Rood, Jeffrey A.'
'Noll, Bruce C.'
'Henderson, Kenneth W.'

_publ_section_title
;
 Synthesis, structure, and computational studies of the tetrameric
 magnesium imides [2,4,6-Cl3C6H2NMg.S]4 (S=1,4-dioxane and
 tetrahydrofuran).
;
_journal_issue 18
_journal_name_full 'Inorganic chemistry'
_journal_page_first 7259
_journal_page_last 7261
_journal_paper_doi 10.1021/ic701104s
_journal_volume 46
_journal_year 2007
_chemical_formula_moiety 'C40 H40 Cl12 Mg4 N4 O4, C7 H8'
_chemical_formula_sum 'C47 H48 Cl12 Mg4 N4 O4'
_chemical_formula_weight 1255.53
_chemical_name_systematic
; 
 ? 
;
_space_group_IT_number 14
_symmetry_cell_setting monoclinic
_symmetry_Int_Tables_number 14
_symmetry_space_group_name_Hall '-P 2yn'
_symmetry_space_group_name_H-M 'P 1 21/n 1'
_atom_sites_solution_hydrogens geom
_atom_sites_solution_primary direct
_atom_sites_solution_secondary difmap
_audit_creation_method SHELXL-97
_cell_angle_alpha 90.00
_cell_angle_beta 94.4380(10)
_cell_angle_gamma 90.00
_cell_formula_units_Z 4
_cell_length_a 16.3452(2)
_cell_length_b 12.8441(2)
_cell_length_c 25.5481(4)
_cell_measurement_reflns_used 8250
_cell_measurement_temperature 100(2)
_cell_measurement_theta_max 65.8837
_cell_measurement_theta_min 3.1042
_cell_volume 5347.47(14)
_computing_cell_refinement 'APEX2/SAINT (Bruker, 2004)'
_computing_data_collection 'APEX2 (Bruker, 2004)'
_computing_data_reduction 'SAINT/XPREP (Bruker, 2004; Sheldrick, 2003)'
_computing_molecular_graphics 'XP (Sheldrick, 1998)'
_computing_publication_material 'XCIF (Sheldrick, 2001)/enCIFer (CCDC, 2004)'
_computing_structure_refinement 'XL (Sheldrick, 2001)'
_computing_structure_solution 'XS (Sheldrick, 2001)'
_diffrn_ambient_temperature 100(2)
_diffrn_detector_area_resol_mean 8.33
_diffrn_measured_fraction_theta_full 0.941
_diffrn_measured_fraction_theta_max 0.941
_diffrn_measurement_device_type 'Bruker SMART Apex CCD Diffractometer'
_diffrn_measurement_method '\f and \w scans'
_diffrn_radiation_monochromator graphite
_diffrn_radiation_source 'fine-focus sealed tube'
_diffrn_radiation_type CuK\a
_diffrn_radiation_wavelength 1.54178
_diffrn_reflns_av_R_equivalents 0.0372
_diffrn_reflns_av_sigmaI/netI 0.0315
_diffrn_reflns_limit_h_max 19
_diffrn_reflns_limit_h_min -19
_diffrn_reflns_limit_k_max 15
_diffrn_reflns_limit_k_min -15
_diffrn_reflns_limit_l_max 30
_diffrn_reflns_limit_l_min -25
_diffrn_reflns_number 38948
_diffrn_reflns_theta_full 66.49
_diffrn_reflns_theta_max 66.49
_diffrn_reflns_theta_min 3.10
_diffrn_source_type 'Siemens KFFCU2K-90'
_exptl_absorpt_coefficient_mu 6.544
_exptl_absorpt_correction_T_max 0.20
_exptl_absorpt_correction_T_min 0.17
_exptl_absorpt_correction_type multi-scan
_exptl_absorpt_process_details
;
Sheldrick, G.M. (2004) SADABS, University of G\"ottingen, Germany.
;
_exptl_crystal_colour colorless
_exptl_crystal_density_diffrn 1.560
_exptl_crystal_density_method 'not measured'
_exptl_crystal_description block
_exptl_crystal_F_000 2568
_exptl_crystal_size_max 0.267
_exptl_crystal_size_mid 0.248
_exptl_crystal_size_min 0.245
_refine_diff_density_max 1.171
_refine_diff_density_min -0.365
_refine_diff_density_rms 0.067
_refine_ls_extinction_method none
_refine_ls_goodness_of_fit_ref 1.017
_refine_ls_hydrogen_treatment constr
_refine_ls_matrix_type full
_refine_ls_number_parameters 641
_refine_ls_number_reflns 8869
_refine_ls_number_restraints 0
_refine_ls_restrained_S_all 1.017
_refine_ls_R_factor_all 0.0474
_refine_ls_R_factor_gt 0.0357
_refine_ls_shift/su_max 0.001
_refine_ls_shift/su_mean 0.000
_refine_ls_structure_factor_coef Fsqd
_refine_ls_weighting_details 'calc w=1/[\s^2^(Fo^2^)+(0.0478P)^2^+5.7487P] where P=(Fo^2^+2Fc^2^)/3'
_refine_ls_weighting_scheme calc
_refine_ls_wR_factor_gt 0.0862
_refine_ls_wR_factor_ref 0.0921
_reflns_number_gt 7400
_reflns_number_total 8869
_reflns_threshold_expression >2sigma(I)
_cod_data_source_file ic701104s-file002.cif
_cod_data_source_block compound_5
_cod_original_cell_volume 5347.47(13)
_cod_original_sg_symbol_H-M 'P 21/n'
_cod_database_code 4338904

loop_
_symmetry_equiv_pos_as_xyz
'x, y, z'
'-x+1/2, y+1/2, -z+1/2'
'-x, -y, -z'
'x-1/2, -y-1/2, z-1/2'

loop_
_atom_site_label
_atom_site_type_symbol
_atom_site_fract_x
_atom_site_fract_y
_atom_site_fract_z
_atom_site_U_iso_or_equiv
_atom_site_adp_type
_atom_site_occupancy
_atom_site_symmetry_multiplicity
_atom_site_calc_flag
_atom_site_refinement_flags
Cl7 Cl 0.97876(4) 0.46651(5) 0.08257(2) 0.01962(14) Uani 1 1 d .
Cl2 Cl 0.73613(4) 0.72422(6) 0.16432(3) 0.02582(16) Uani 1 1 d .
Cl11 Cl 0.94215(4) 1.02472(5) 0.23158(3) 0.02466(16) Uani 1 1 d .
Cl1 Cl 0.92017(4) 0.70852(5) -0.00317(2) 0.02210(15) Uani 1 1 d .
Cl5 Cl 1.22438(4) 0.74237(5) 0.16209(3) 0.01995(15) Uani 1 1 d .
Cl8 Cl 1.13493(4) 0.56832(5) 0.27050(3) 0.02527(16) Uani 1 1 d .
Cl12 Cl 0.90188(4) 0.94920(6) 0.43574(3) 0.02740(16) Uani 1 1 d .
Cl4 Cl 1.01481(4) 1.04173(5) 0.08421(3) 0.03172(18) Uani 1 1 d .
Cl6 Cl 1.34092(4) 1.09496(5) 0.08088(3) 0.02828(17) Uani 1 1 d .
Cl3 Cl 0.59191(4) 0.66160(6) -0.03035(3) 0.02724(16) Uani 1 1 d .
Cl10 Cl 0.92160(6) 0.62801(5) 0.30160(3) 0.0375(2) Uani 1 1 d .
Cl9 Cl 1.13424(5) 0.17117(5) 0.20383(3) 0.03157(18) Uani 1 1 d .
Mg4 Mg 0.93489(5) 0.86580(7) 0.14779(3) 0.01766(19) Uani 1 1 d .
Mg3 Mg 1.06885(5) 0.74901(6) 0.20684(3) 0.01521(18) Uani 1 1 d .
Mg2 Mg 1.01633(5) 0.69239(6) 0.09912(3) 0.01552(19) Uani 1 1 d .
Mg1 Mg 0.91056(5) 0.65133(7) 0.18431(3) 0.01684(19) Uani 1 1 d .
N2 N 1.05632(13) 0.83424(16) 0.13576(8) 0.0164(5) Uani 1 1 d .
N1 N 0.89554(13) 0.72396(17) 0.11143(8) 0.0170(5) Uani 1 1 d .
N4 N 0.94426(13) 0.79079(17) 0.22010(8) 0.0183(5) Uani 1 1 d .
N3 N 1.03245(13) 0.61310(16) 0.17011(8) 0.0153(5) Uani 1 1 d .
C5 C 0.67410(16) 0.6983(2) 0.06430(11) 0.0195(6) Uani 1 1 d .
H5 H 0.6222 0.6970 0.0786 0.023 Uiso 1 1 calc R
C13 C 1.05620(15) 0.5144(2) 0.17718(10) 0.0152(5) Uani 1 1 d .
C3 C 0.75540(16) 0.6897(2) -0.00990(11) 0.0189(6) Uani 1 1 d .
H3 H 0.7595 0.6824 -0.0466 0.023 Uiso 1 1 calc R
C1 C 0.82691(16) 0.7146(2) 0.07972(10) 0.0168(6) Uani 1 1 d .
C6 C 0.74510(17) 0.7121(2) 0.09624(10) 0.0187(6) Uani 1 1 d .
C19 C 0.93316(15) 0.8266(2) 0.26787(10) 0.0178(6) Uani 1 1 d .
C17 C 1.12538(16) 0.3734(2) 0.23205(11) 0.0205(6) Uani 1 1 d .
H17 H 1.1555 0.3537 0.2638 0.025 Uiso 1 1 calc R
C14 C 1.03661(16) 0.4312(2) 0.14077(10) 0.0169(6) Uani 1 1 d .
C12 C 1.20430(17) 0.86259(19) 0.13017(10) 0.0176(6) Uani 1 1 d .
C11 C 1.27119(17) 0.9203(2) 0.11792(10) 0.0194(6) Uani 1 1 d .
H11 H 1.3254 0.8947 0.1254 0.023 Uiso 1 1 calc R
C15 C 1.05888(16) 0.3281(2) 0.14800(11) 0.0197(6) Uani 1 1 d .
H15 H 1.0442 0.2775 0.1218 0.024 Uiso 1 1 calc R
C18 C 1.10307(16) 0.4757(2) 0.22276(10) 0.0180(6) Uani 1 1 d .
C24 C 0.93053(16) 0.9342(2) 0.28233(10) 0.0178(6) Uani 1 1 d .
C9 C 1.17827(18) 1.0524(2) 0.08338(11) 0.0229(6) Uani 1 1 d .
H9 H 1.1686 1.1179 0.0668 0.027 Uiso 1 1 calc R
C8 C 1.11368(17) 0.9914(2) 0.09677(11) 0.0203(6) Uani 1 1 d .
C4 C 0.67997(16) 0.6864(2) 0.01095(11) 0.0196(6) Uani 1 1 d .
C7 C 1.11954(16) 0.8913(2) 0.12159(10) 0.0162(6) Uani 1 1 d .
C23 C 0.92173(15) 0.9725(2) 0.33192(11) 0.0200(6) Uani 1 1 d .
H23 H 0.9207 1.0454 0.3381 0.024 Uiso 1 1 calc R
C20 C 0.92300(17) 0.7628(2) 0.31279(11) 0.0211(6) Uani 1 1 d .
C2 C 0.82468(15) 0.7040(2) 0.02379(10) 0.0166(6) Uani 1 1 d .
C16 C 1.10273(17) 0.3006(2) 0.19399(11) 0.0202(6) Uani 1 1 d .
C22 C 0.91445(16) 0.9026(2) 0.37254(10) 0.0196(6) Uani 1 1 d .
C10 C 1.25756(17) 1.0164(2) 0.09455(11) 0.0211(6) Uani 1 1 d .
C21 C 0.91523(17) 0.7972(2) 0.36334(11) 0.0217(6) Uani 1 1 d .
H21 H 0.9105 0.7490 0.3912 0.026 Uiso 1 1 calc R
O4 O 0.84128(12) 0.96108(15) 0.11664(7) 0.0260(5) Uani 1 1 d .
O1 O 0.85239(11) 0.50934(15) 0.18966(7) 0.0233(4) Uani 1 1 d .
O2 O 1.10430(11) 0.66045(14) 0.04815(7) 0.0208(4) Uani 1 1 d .
O3 O 1.13494(11) 0.82801(13) 0.26495(7) 0.0202(4) Uani 1 1 d .
C33 C 1.15649(18) 0.9356(2) 0.25384(11) 0.0223(6) Uani 1 1 d .
H33A H 1.1139 0.9681 0.2295 0.027 Uiso 1 1 calc R
H33B H 1.2098 0.9388 0.2379 0.027 Uiso 1 1 calc R
C32 C 1.13206(18) 0.7350(2) 0.01011(11) 0.0237(6) Uani 1 1 d .
H32A H 1.1236 0.8073 0.0219 0.028 Uiso 1 1 calc R
H32B H 1.1020 0.7250 -0.0247 0.028 Uiso 1 1 calc R
C29 C 1.16106(17) 0.5725(2) 0.05258(12) 0.0264(7) Uani 1 1 d .
H29A H 1.1323 0.5070 0.0424 0.032 Uiso 1 1 calc R
H29B H 1.1856 0.5656 0.0891 0.032 Uiso 1 1 calc R
C25 C 0.79743(17) 0.4716(2) 0.14565(12) 0.0270(7) Uani 1 1 d .
H25A H 0.8135 0.5005 0.1120 0.032 Uiso 1 1 calc R
H25B H 0.7399 0.4916 0.1502 0.032 Uiso 1 1 calc R
C39 C 0.7366(2) 0.9841(3) 0.04949(13) 0.0391(8) Uani 1 1 d .
H39A H 0.7122 0.9140 0.0443 0.047 Uiso 1 1 calc R
H39B H 0.7212 1.0275 0.0183 0.047 Uiso 1 1 calc R
C36 C 1.1516(2) 0.8080(2) 0.32109(11) 0.0277(7) Uani 1 1 d .
H36A H 1.1896 0.7484 0.3270 0.033 Uiso 1 1 calc R
H36B H 1.1001 0.7922 0.3375 0.033 Uiso 1 1 calc R
C27 C 0.8173(2) 0.3330(2) 0.20554(13) 0.0352(8) Uani 1 1 d .
H27A H 0.7635 0.3319 0.2209 0.042 Uiso 1 1 calc R
H27B H 0.8455 0.2659 0.2129 0.042 Uiso 1 1 calc R
C31 C 1.2219(2) 0.7123(3) 0.00763(13) 0.0360(8) Uani 1 1 d .
H31A H 1.2553 0.7496 0.0357 0.043 Uiso 1 1 calc R
H31B H 1.2409 0.7322 -0.0269 0.043 Uiso 1 1 calc R
C37 C 0.77227(19) 1.0052(3) 0.14187(13) 0.0343(8) Uani 1 1 d .
H37A H 0.7900 1.0671 0.1629 0.041 Uiso 1 1 calc R
H37B H 0.7493 0.9534 0.1653 0.041 Uiso 1 1 calc R
C30 C 1.2265(2) 0.5960(3) 0.01571(15) 0.0432(9) Uani 1 1 d .
H30A H 1.2153 0.5588 -0.0180 0.052 Uiso 1 1 calc R
H30B H 1.2813 0.5752 0.0315 0.052 Uiso 1 1 calc R
C35 C 1.1902(2) 0.9066(2) 0.34403(12) 0.0359(8) Uani 1 1 d .
H35A H 1.1714 0.9209 0.3792 0.043 Uiso 1 1 calc R
H35B H 1.2508 0.9014 0.3469 0.043 Uiso 1 1 calc R
C40 C 0.8265(2) 0.9783(3) 0.06018(11) 0.0328(7) Uani 1 1 d .
H40A H 0.8493 0.9202 0.0404 0.039 Uiso 1 1 calc R
H40B H 0.8526 1.0440 0.0499 0.039 Uiso 1 1 calc R
C28 C 0.86955(19) 0.4241(2) 0.22657(12) 0.0274(7) Uani 1 1 d .
H28A H 0.8548 0.4440 0.2621 0.033 Uiso 1 1 calc R
H28B H 0.9285 0.4056 0.2286 0.033 Uiso 1 1 calc R
C26 C 0.80707(19) 0.3548(2) 0.14677(12) 0.0296(7) Uani 1 1 d .
H26A H 0.8560 0.3326 0.1291 0.036 Uiso 1 1 calc R
H26B H 0.7579 0.3197 0.1300 0.036 Uiso 1 1 calc R
C34 C 1.1618(2) 0.9896(2) 0.30590(12) 0.0350(8) Uani 1 1 d .
H34A H 1.2015 1.0479 0.3065 0.042 Uiso 1 1 calc R
H34B H 1.1075 1.0171 0.3139 0.042 Uiso 1 1 calc R
C38 C 0.7107(3) 1.0347(5) 0.09941(16) 0.088(2) Uani 1 1 d .
H38A H 0.7086 1.1113 0.0954 0.106 Uiso 1 1 calc R
H38B H 0.6556 1.0097 0.1073 0.106 Uiso 1 1 calc R
C4S C 0.4629(2) 0.8257(3) 0.05695(13) 0.0368(8) Uani 1 1 d .
C3S C 0.44159(19) 0.7235(3) 0.06566(16) 0.0438(9) Uani 1 1 d .
H3S H 0.4222 0.6811 0.0369 0.053 Uiso 1 1 calc R
C1S C 0.4749(2) 0.7429(3) 0.15702(15) 0.0516(11) Uani 1 1 d .
H1S H 0.4780 0.7144 0.1914 0.062 Uiso 1 1 calc R
C5S C 0.4915(2) 0.8852(3) 0.09957(14) 0.0384(8) Uani 1 1 d .
H5S H 0.5074 0.9554 0.0945 0.046 Uiso 1 1 calc R
C2S C 0.4479(3) 0.6833(3) 0.11432(17) 0.0541(11) Uani 1 1 d .
H2S H 0.4336 0.6125 0.1194 0.065 Uiso 1 1 calc R
C6S C 0.4970(2) 0.8438(3) 0.14897(14) 0.0443(9) Uani 1 1 d .
H6S H 0.5164 0.8857 0.1780 0.053 Uiso 1 1 calc R
C7S C 0.4561(3) 0.8715(4) 0.00168(17) 0.0722(14) Uani 1 1 d .
H7S1 H 0.5105 0.8728 -0.0120 0.108 Uiso 1 1 calc R
H7S2 H 0.4346 0.9426 0.0028 0.108 Uiso 1 1 calc R
H7S3 H 0.4190 0.8287 -0.0213 0.108 Uiso 1 1 calc R

loop_
_atom_site_aniso_label
_atom_site_aniso_U_11
_atom_site_aniso_U_22
_atom_site_aniso_U_33
_atom_site_aniso_U_23
_atom_site_aniso_U_13
_atom_site_aniso_U_12
Cl7 0.0186(3) 0.0230(3) 0.0169(3) -0.0026(2) -0.0011(3) -0.0007(3)
Cl2 0.0197(3) 0.0407(4) 0.0176(3) 0.0009(3) 0.0045(3) 0.0033(3)
Cl11 0.0334(4) 0.0203(3) 0.0200(3) 0.0029(3) 0.0006(3) -0.0001(3)
Cl1 0.0148(3) 0.0344(4) 0.0173(3) -0.0002(3) 0.0025(3) 0.0013(3)
Cl5 0.0176(3) 0.0167(3) 0.0252(3) 0.0048(2) -0.0006(3) 0.0012(3)
Cl8 0.0339(4) 0.0180(3) 0.0219(3) -0.0027(3) -0.0106(3) 0.0023(3)
Cl12 0.0316(4) 0.0343(4) 0.0164(3) -0.0050(3) 0.0031(3) 0.0115(3)
Cl4 0.0249(3) 0.0240(4) 0.0456(5) 0.0128(3) -0.0015(3) 0.0056(3)
Cl6 0.0291(4) 0.0236(4) 0.0333(4) 0.0030(3) 0.0101(3) -0.0076(3)
Cl3 0.0165(3) 0.0381(4) 0.0261(4) -0.0006(3) -0.0051(3) -0.0053(3)
Cl10 0.0692(6) 0.0191(4) 0.0263(4) 0.0004(3) 0.0164(4) -0.0005(4)
Cl9 0.0449(4) 0.0135(3) 0.0356(4) 0.0018(3) -0.0011(4) 0.0041(3)
Mg4 0.0168(4) 0.0202(4) 0.0159(4) 0.0018(3) 0.0002(4) 0.0046(4)
Mg3 0.0158(4) 0.0145(4) 0.0150(4) 0.0005(3) -0.0009(4) -0.0001(3)
Mg2 0.0136(4) 0.0186(4) 0.0143(4) 0.0003(3) 0.0012(4) 0.0008(3)
Mg1 0.0158(4) 0.0200(5) 0.0147(4) 0.0001(3) 0.0011(4) -0.0007(4)
N2 0.0150(11) 0.0178(11) 0.0163(11) 0.0014(9) 0.0012(9) 0.0006(9)
N1 0.0138(10) 0.0215(12) 0.0155(11) -0.0003(9) -0.0003(9) 0.0010(9)
N4 0.0192(11) 0.0212(12) 0.0145(11) 0.0001(9) 0.0018(10) 0.0000(10)
N3 0.0147(10) 0.0148(11) 0.0164(11) 0.0002(9) 0.0004(9) -0.0010(9)
C5 0.0142(13) 0.0196(14) 0.0247(15) 0.0022(11) 0.0023(12) 0.0007(11)
C13 0.0114(12) 0.0172(13) 0.0175(14) 0.0010(10) 0.0044(11) -0.0016(10)
C3 0.0204(14) 0.0200(14) 0.0159(14) 0.0019(11) -0.0015(12) 0.0002(11)
C1 0.0168(13) 0.0156(13) 0.0181(14) 0.0001(10) 0.0009(12) 0.0030(11)
C6 0.0198(13) 0.0209(14) 0.0155(14) 0.0014(10) 0.0019(12) 0.0021(11)
C19 0.0118(12) 0.0234(14) 0.0179(14) -0.0008(11) -0.0006(11) 0.0006(11)
C17 0.0193(13) 0.0212(14) 0.0209(15) 0.0042(11) 0.0005(12) 0.0000(11)
C14 0.0163(13) 0.0213(14) 0.0129(13) 0.0004(10) 0.0000(11) -0.0020(11)
C12 0.0239(14) 0.0126(13) 0.0163(13) 0.0016(10) 0.0005(12) 0.0020(11)
C11 0.0182(13) 0.0214(14) 0.0188(14) -0.0024(11) 0.0023(12) -0.0011(11)
C15 0.0204(14) 0.0188(14) 0.0204(14) -0.0042(11) 0.0043(12) -0.0035(11)
C18 0.0179(13) 0.0180(14) 0.0180(14) -0.0032(11) -0.0006(12) -0.0035(11)
C24 0.0144(12) 0.0215(14) 0.0174(14) 0.0030(11) 0.0007(11) 0.0010(11)
C9 0.0319(16) 0.0166(14) 0.0206(15) 0.0035(11) 0.0047(13) -0.0032(12)
C8 0.0198(14) 0.0218(14) 0.0191(14) 0.0003(11) 0.0003(12) 0.0054(12)
C4 0.0145(13) 0.0202(14) 0.0235(15) 0.0030(11) -0.0032(12) -0.0029(11)
C7 0.0209(13) 0.0150(13) 0.0127(13) -0.0018(10) 0.0005(11) 0.0011(11)
C23 0.0142(13) 0.0208(14) 0.0250(15) -0.0039(11) 0.0004(12) 0.0042(11)
C20 0.0248(14) 0.0163(14) 0.0227(15) -0.0012(11) 0.0059(12) 0.0027(12)
C2 0.0119(12) 0.0181(13) 0.0202(14) 0.0008(11) 0.0042(11) 0.0009(11)
C16 0.0209(14) 0.0126(13) 0.0277(16) 0.0019(11) 0.0050(13) 0.0010(11)
C22 0.0164(13) 0.0288(15) 0.0138(13) -0.0042(11) 0.0032(11) 0.0052(12)
C10 0.0262(15) 0.0195(14) 0.0185(14) -0.0002(11) 0.0077(12) -0.0050(12)
C21 0.0218(14) 0.0274(15) 0.0161(14) 0.0030(11) 0.0033(12) 0.0026(12)
O4 0.0247(10) 0.0342(11) 0.0190(10) 0.0011(8) 0.0009(9) 0.0158(9)
O1 0.0211(10) 0.0257(10) 0.0225(10) 0.0018(8) -0.0011(9) -0.0056(8)
O2 0.0169(9) 0.0250(10) 0.0211(10) 0.0007(8) 0.0053(8) 0.0014(8)
O3 0.0268(10) 0.0158(9) 0.0172(9) 0.0008(7) -0.0030(8) -0.0033(8)
C33 0.0272(15) 0.0150(13) 0.0240(15) 0.0020(11) -0.0026(13) -0.0041(12)
C32 0.0267(15) 0.0281(16) 0.0167(14) 0.0000(11) 0.0045(12) -0.0052(13)
C29 0.0202(14) 0.0250(15) 0.0346(17) -0.0039(13) 0.0060(13) 0.0044(12)
C25 0.0169(14) 0.0327(17) 0.0309(17) -0.0034(13) -0.0017(13) -0.0035(12)
C39 0.0392(19) 0.044(2) 0.0328(19) 0.0010(15) -0.0056(16) 0.0020(16)
C36 0.0368(17) 0.0282(16) 0.0169(15) 0.0056(12) -0.0053(13) -0.0066(14)
C27 0.0375(18) 0.0296(17) 0.0392(19) 0.0020(14) 0.0084(16) -0.0084(15)
C31 0.0280(16) 0.048(2) 0.0331(18) 0.0002(15) 0.0118(15) -0.0075(15)
C37 0.0279(16) 0.0442(19) 0.0313(18) -0.0072(14) 0.0057(14) 0.0166(15)
C30 0.0299(17) 0.044(2) 0.058(2) -0.0040(17) 0.0199(17) 0.0002(16)
C35 0.054(2) 0.0300(17) 0.0230(16) -0.0036(13) -0.0032(16) -0.0034(16)
C40 0.0384(18) 0.0419(19) 0.0175(15) 0.0028(13) -0.0027(14) 0.0166(15)
C28 0.0287(16) 0.0285(16) 0.0253(16) 0.0054(12) 0.0048(13) -0.0021(13)
C26 0.0245(15) 0.0302(17) 0.0340(18) -0.0058(13) 0.0013(14) -0.0064(13)
C34 0.052(2) 0.0222(16) 0.0300(18) -0.0051(13) -0.0006(16) -0.0060(15)
C38 0.048(2) 0.183(6) 0.033(2) -0.024(3) -0.004(2) 0.059(3)
C4S 0.0287(17) 0.053(2) 0.0295(18) 0.0036(15) 0.0042(15) 0.0142(16)
C3S 0.0188(15) 0.054(2) 0.059(3) -0.0218(19) 0.0021(16) -0.0015(15)
C1S 0.056(2) 0.065(3) 0.036(2) 0.0176(19) 0.0128(19) 0.025(2)
C5S 0.0311(17) 0.0363(19) 0.048(2) 0.0027(16) 0.0057(16) -0.0012(15)
C2S 0.061(3) 0.038(2) 0.068(3) 0.0032(19) 0.031(2) -0.0004(19)
C6S 0.0361(19) 0.059(2) 0.036(2) -0.0102(17) -0.0116(17) 0.0089(17)
C7S 0.080(3) 0.095(4) 0.043(2) 0.015(2) 0.012(2) 0.036(3)

loop_
_atom_type_symbol
_atom_type_description
_atom_type_scat_dispersion_real
_atom_type_scat_dispersion_imag
_atom_type_scat_source
C C 0.0181 0.0091 'International Tables Vol C Tables 4.2.6.8 and 6.1.1.4'
H H 0.0000 0.0000 'International Tables Vol C Tables 4.2.6.8 and 6.1.1.4'
N N 0.0311 0.0180 'International Tables Vol C Tables 4.2.6.8 and 6.1.1.4'
O O 0.0492 0.0322 'International Tables Vol C Tables 4.2.6.8 and 6.1.1.4'
Mg Mg 0.1719 0.1771 'International Tables Vol C Tables 4.2.6.8 and 6.1.1.4'
Cl Cl 0.3639 0.7018 'International Tables Vol C Tables 4.2.6.8 and 6.1.1.4'

loop_
_geom_angle_atom_site_label_1
_geom_angle_atom_site_label_2
_geom_angle_atom_site_label_3
_geom_angle
C14 Cl7 Mg2 92.27(9)
C6 Cl2 Mg1 89.42(9)
C24 Cl11 Mg4 94.40(9)
C2 Cl1 Mg2 94.53(9)
C12 Cl5 Mg3 91.10(9)
C18 Cl8 Mg3 94.19(9)
C20 Cl10 Mg1 93.62(10)
O4 Mg4 N2 138.32(9)
O4 Mg4 N4 128.10(9)
N2 Mg4 N4 92.04(9)
O4 Mg4 N1 98.59(9)
N2 Mg4 N1 91.64(9)
N4 Mg4 N1 89.43(9)
O4 Mg4 Mg2 129.41(7)
N2 Mg4 Mg2 46.72(6)
N4 Mg4 Mg2 91.16(7)
N1 Mg4 Mg2 44.91(6)
O4 Mg4 Mg1 124.12(7)
N2 Mg4 Mg1 91.06(7)
N4 Mg4 Mg1 44.55(6)
N1 Mg4 Mg1 44.92(6)
Mg2 Mg4 Mg1 59.93(3)
O4 Mg4 Cl11 81.78(6)
N2 Mg4 Cl11 104.92(7)
N4 Mg4 Cl11 71.34(7)
N1 Mg4 Cl11 154.74(7)
Mg2 Mg4 Cl11 147.27(4)
Mg1 Mg4 Cl11 114.55(4)
O4 Mg4 Mg3 171.35(7)
N2 Mg4 Mg3 45.50(6)
N4 Mg4 Mg3 46.63(7)
N1 Mg4 Mg3 88.58(6)
Mg2 Mg4 Mg3 59.24(3)
Mg1 Mg4 Mg3 58.58(3)
Cl11 Mg4 Mg3 89.67(3)
O3 Mg3 N3 151.28(9)
O3 Mg3 N2 112.22(8)
N3 Mg3 N2 92.42(9)
O3 Mg3 N4 102.44(9)
N3 Mg3 N4 92.27(9)
N2 Mg3 N4 88.64(9)
O3 Mg3 Cl5 82.47(6)
N3 Mg3 Cl5 91.55(7)
N2 Mg3 Cl5 72.74(6)
N4 Mg3 Cl5 161.13(7)
O3 Mg3 Mg1 140.94(7)
N3 Mg3 Mg1 46.82(6)
N2 Mg3 Mg1 91.60(7)
N4 Mg3 Mg1 45.47(6)
Cl5 Mg3 Mg1 135.60(4)
O3 Mg3 Mg2 156.08(7)
N3 Mg3 Mg2 45.57(6)
N2 Mg3 Mg2 46.86(6)
N4 Mg3 Mg2 89.87(6)
Cl5 Mg3 Mg2 79.71(3)
Mg1 Mg3 Mg2 60.65(3)
O3 Mg3 Mg4 116.58(6)
N3 Mg3 Mg4 91.21(7)
N2 Mg3 Mg4 44.27(6)
N4 Mg3 Mg4 44.45(6)
Cl5 Mg3 Mg4 117.01(3)
Mg1 Mg3 Mg4 60.32(3)
Mg2 Mg3 Mg4 59.58(3)
O3 Mg3 Cl8 80.86(6)
N3 Mg3 Cl8 70.57(6)
N2 Mg3 Cl8 151.12(7)
N4 Mg3 Cl8 114.43(7)
Cl5 Mg3 Cl8 84.24(3)
Mg1 Mg3 Cl8 92.95(3)
Mg2 Mg3 Cl8 112.85(3)
Mg4 Mg3 Cl8 152.97(4)
O2 Mg2 N1 149.39(9)
O2 Mg2 N3 114.04(9)
N1 Mg2 N3 91.23(9)
O2 Mg2 N2 104.09(8)
N1 Mg2 N2 91.70(9)
N3 Mg2 N2 91.25(9)
O2 Mg2 Mg3 118.65(6)
N1 Mg2 Mg3 91.29(7)
N3 Mg2 Mg3 44.72(6)
N2 Mg2 Mg3 46.54(6)
O2 Mg2 Mg4 141.83(7)
N1 Mg2 Mg4 46.56(6)
N3 Mg2 Mg4 91.92(7)
N2 Mg2 Mg4 45.14(6)
Mg3 Mg2 Mg4 61.18(3)
O2 Mg2 Mg1 156.48(7)
N1 Mg2 Mg1 45.22(6)
N3 Mg2 Mg1 46.06(6)
N2 Mg2 Mg1 90.35(7)
Mg3 Mg2 Mg1 59.37(3)
Mg4 Mg2 Mg1 60.44(3)
O2 Mg2 Cl1 78.68(6)
N1 Mg2 Cl1 70.78(6)
N3 Mg2 Cl1 146.09(7)
N2 Mg2 Cl1 116.99(7)
Mg3 Mg2 Cl1 156.58(4)
Mg4 Mg2 Cl1 95.41(3)
Mg1 Mg2 Cl1 111.47(3)
O2 Mg2 Cl7 82.11(6)
N1 Mg2 Cl7 91.36(7)
N3 Mg2 Cl7 70.04(6)
N2 Mg2 Cl7 161.11(7)
Mg3 Mg2 Cl7 114.75(3)
Mg4 Mg2 Cl7 134.82(4)
Mg1 Mg2 Cl7 78.69(3)
Cl1 Mg2 Cl7 81.57(3)
O1 Mg1 N4 147.59(9)
O1 Mg1 N1 115.59(9)
N4 Mg1 N1 90.93(9)
O1 Mg1 N3 104.55(9)
N4 Mg1 N3 93.15(9)
N1 Mg1 N3 89.88(9)
O1 Mg1 Mg3 141.14(7)
N4 Mg1 Mg3 48.11(7)
N1 Mg1 Mg3 91.45(7)
N3 Mg1 Mg3 45.05(6)
O1 Mg1 Mg2 120.59(7)
N4 Mg1 Mg2 91.16(7)
N1 Mg1 Mg2 44.76(6)
N3 Mg1 Mg2 45.18(6)
Mg3 Mg1 Mg2 59.98(3)
O1 Mg1 Mg4 157.02(7)
N4 Mg1 Mg4 44.89(6)
N1 Mg1 Mg4 46.09(6)
N3 Mg1 Mg4 90.61(6)
Mg3 Mg1 Mg4 61.10(3)
Mg2 Mg1 Mg4 59.63(3)
O1 Mg1 Cl10 80.70(6)
N4 Mg1 Cl10 69.61(7)
N1 Mg1 Cl10 158.72(7)
N3 Mg1 Cl10 99.42(7)
Mg3 Mg1 Cl10 82.01(3)
Mg2 Mg1 Cl10 139.97(4)
Mg4 Mg1 Cl10 114.23(4)
O1 Mg1 Cl2 81.43(6)
N4 Mg1 Cl2 91.26(7)
N1 Mg1 Cl2 70.34(6)
N3 Mg1 Cl2 159.81(7)
Mg3 Mg1 Cl2 136.09(4)
Mg2 Mg1 Cl2 115.09(3)
Mg4 Mg1 Cl2 78.73(3)
Cl10 Mg1 Cl2 100.58(3)
C7 N2 Mg4 134.51(17)
C7 N2 Mg3 119.30(17)
Mg4 N2 Mg3 90.24(9)
C7 N2 Mg2 124.53(17)
Mg4 N2 Mg2 88.14(9)
Mg3 N2 Mg2 86.59(8)
C1 N1 Mg2 131.13(18)
C1 N1 Mg1 122.51(18)
Mg2 N1 Mg1 90.02(9)
C1 N1 Mg4 123.62(18)
Mg2 N1 Mg4 88.52(9)
Mg1 N1 Mg4 88.99(9)
C19 N4 Mg1 130.93(18)
C19 N4 Mg4 130.52(18)
Mg1 N4 Mg4 90.56(9)
C19 N4 Mg3 115.31(17)
Mg1 N4 Mg3 86.41(9)
Mg4 N4 Mg3 88.92(9)
C13 N3 Mg3 132.58(18)
C13 N3 Mg2 126.84(17)
Mg3 N3 Mg2 89.71(9)
C13 N3 Mg1 117.81(17)
Mg3 N3 Mg1 88.14(9)
Mg2 N3 Mg1 88.76(8)
C6 C5 C4 118.6(3)
C6 C5 H5 120.7
C4 C5 H5 120.7
N3 C13 C18 124.9(2)
N3 C13 C14 124.9(2)
C18 C13 C14 110.3(2)
C2 C3 C4 118.5(2)
C2 C3 H3 120.7
C4 C3 H3 120.7
N1 C1 C2 124.6(2)
N1 C1 C6 125.6(2)
C2 C1 C6 109.8(2)
C5 C6 C1 126.2(2)
C5 C6 Cl2 117.7(2)
C1 C6 Cl2 116.0(2)
N4 C19 C20 124.8(2)
N4 C19 C24 125.4(2)
C20 C19 C24 109.8(2)
C18 C17 C16 118.2(3)
C18 C17 H17 120.9
C16 C17 H17 120.9
C15 C14 C13 125.7(2)
C15 C14 Cl7 118.6(2)
C13 C14 Cl7 115.70(19)
C11 C12 C7 127.0(2)
C11 C12 Cl5 117.0(2)
C7 C12 Cl5 116.0(2)
C12 C11 C10 118.3(3)
C12 C11 H11 120.8
C10 C11 H11 120.8
C16 C15 C14 118.4(2)
C16 C15 H15 120.8
C14 C15 H15 120.8
C17 C18 C13 126.0(2)
C17 C18 Cl8 117.8(2)
C13 C18 Cl8 116.18(19)
C23 C24 C19 126.1(2)
C23 C24 Cl11 117.8(2)
C19 C24 Cl11 116.1(2)
C8 C9 C10 118.8(2)
C8 C9 H9 120.6
C10 C9 H9 120.6
C9 C8 C7 126.4(3)
C9 C8 Cl4 117.3(2)
C7 C8 Cl4 116.3(2)
C3 C4 C5 120.6(2)
C3 C4 Cl3 119.4(2)
C5 C4 Cl3 119.9(2)
N2 C7 C8 125.7(2)
N2 C7 C12 125.1(2)
C8 C7 C12 109.2(2)
C24 C23 C22 118.6(2)
C24 C23 H23 120.7
C22 C23 H23 120.7
C21 C20 C19 126.3(2)
C21 C20 Cl10 117.9(2)
C19 C20 Cl10 115.8(2)
C3 C2 C1 126.2(2)
C3 C2 Cl1 118.1(2)
C1 C2 Cl1 115.69(19)
C15 C16 C17 121.4(2)
C15 C16 Cl9 119.7(2)
C17 C16 Cl9 118.9(2)
C21 C22 C23 120.5(2)
C21 C22 Cl12 119.9(2)
C23 C22 Cl12 119.6(2)
C11 C10 C9 120.3(3)
C11 C10 Cl6 119.9(2)
C9 C10 Cl6 119.8(2)
C22 C21 C20 118.5(3)
C22 C21 H21 120.7
C20 C21 H21 120.7
C37 O4 C40 107.7(2)
C37 O4 Mg4 129.41(18)
C40 O4 Mg4 121.98(16)
C28 O1 C25 108.9(2)
C28 O1 Mg1 129.72(16)
C25 O1 Mg1 119.93(17)
C29 O2 C32 109.3(2)
C29 O2 Mg2 125.23(17)
C32 O2 Mg2 124.01(16)
C33 O3 C36 109.14(19)
C33 O3 Mg3 116.88(15)
C36 O3 Mg3 132.48(16)
O3 C33 C34 105.3(2)
O3 C33 H33A 110.7
C34 C33 H33A 110.7
O3 C33 H33B 110.7
C34 C33 H33B 110.7
H33A C33 H33B 108.8
O2 C32 C31 104.8(2)
O2 C32 H32A 110.8
C31 C32 H32A 110.8
O2 C32 H32B 110.8
C31 C32 H32B 110.8
H32A C32 H32B 108.9
O2 C29 C30 105.9(2)
O2 C29 H29A 110.6
C30 C29 H29A 110.6
O2 C29 H29B 110.6
C30 C29 H29B 110.6
H29A C29 H29B 108.7
O1 C25 C26 104.9(2)
O1 C25 H25A 110.8
C26 C25 H25A 110.8
O1 C25 H25B 110.8
C26 C25 H25B 110.8
H25A C25 H25B 108.8
C40 C39 C38 101.8(3)
C40 C39 H39A 111.4
C38 C39 H39A 111.4
C40 C39 H39B 111.4
C38 C39 H39B 111.4
H39A C39 H39B 109.3
O3 C36 C35 105.9(2)
O3 C36 H36A 110.6
C35 C36 H36A 110.6
O3 C36 H36B 110.6
C35 C36 H36B 110.6
H36A C36 H36B 108.7
C28 C27 C26 102.8(2)
C28 C27 H27A 111.2
C26 C27 H27A 111.2
C28 C27 H27B 111.2
C26 C27 H27B 111.2
H27A C27 H27B 109.1
C32 C31 C30 102.9(3)
C32 C31 H31A 111.2
C30 C31 H31A 111.2
C32 C31 H31B 111.2
C30 C31 H31B 111.2
H31A C31 H31B 109.1
O4 C37 C38 106.4(3)
O4 C37 H37A 110.4
C38 C37 H37A 110.4
O4 C37 H37B 110.4
C38 C37 H37B 110.4
H37A C37 H37B 108.6
C29 C30 C31 104.7(3)
C29 C30 H30A 110.8
C31 C30 H30A 110.8
C29 C30 H30B 110.8
C31 C30 H30B 110.8
H30A C30 H30B 108.9
C34 C35 C36 104.2(2)
C34 C35 H35A 110.9
C36 C35 H35A 110.9
C34 C35 H35B 110.9
C36 C35 H35B 110.9
H35A C35 H35B 108.9
O4 C40 C39 106.0(3)
O4 C40 H40A 110.5
C39 C40 H40A 110.5
O4 C40 H40B 110.5
C39 C40 H40B 110.5
H40A C40 H40B 108.7
O1 C28 C27 105.9(2)
O1 C28 H28A 110.6
C27 C28 H28A 110.6
O1 C28 H28B 110.6
C27 C28 H28B 110.6
H28A C28 H28B 108.7
C25 C26 C27 101.8(2)
C25 C26 H26A 111.4
C27 C26 H26A 111.4
C25 C26 H26B 111.4
C27 C26 H26B 111.4
H26A C26 H26B 109.3
C35 C34 C33 104.0(2)
C35 C34 H34A 111.0
C33 C34 H34A 111.0
C35 C34 H34B 111.0
C33 C34 H34B 111.0
H34A C34 H34B 109.0
C37 C38 C39 106.8(3)
C37 C38 H38A 110.4
C39 C38 H38A 110.4
C37 C38 H38B 110.4
C39 C38 H38B 110.4
H38A C38 H38B 108.6
C3S C4S C5S 118.2(3)
C3S C4S C7S 121.0(4)
C5S C4S C7S 120.8(4)
C2S C3S C4S 120.8(3)
C2S C3S H3S 119.6
C4S C3S H3S 119.6
C6S C1S C2S 118.7(3)
C6S C1S H1S 120.6
C2S C1S H1S 120.6
C6S C5S C4S 120.5(3)
C6S C5S H5S 119.8
C4S C5S H5S 119.8
C3S C2S C1S 121.1(4)
C3S C2S H2S 119.5
C1S C2S H2S 119.5
C1S C6S C5S 120.6(3)
C1S C6S H6S 119.7
C5S C6S H6S 119.7
C4S C7S H7S1 109.5
C4S C7S H7S2 109.5
H7S1 C7S H7S2 109.5
C4S C7S H7S3 109.5
H7S1 C7S H7S3 109.5
H7S2 C7S H7S3 109.5

loop_
_geom_bond_atom_site_label_1
_geom_bond_atom_site_label_2
_geom_bond_distance
Cl7 C14 1.759(3)
Cl7 Mg2 2.9887(10)
Cl2 C6 1.764(3)
Cl2 Mg1 3.0068(11)
Cl11 C24 1.763(3)
Cl11 Mg4 2.9537(11)
Cl1 C2 1.755(3)
Cl1 Mg2 2.9508(10)
Cl5 C12 1.765(3)
Cl5 Mg3 2.8683(11)
Cl8 C18 1.754(3)
Cl8 Mg3 2.9877(10)
Cl12 C22 1.749(3)
Cl4 C8 1.747(3)
Cl6 C10 1.752(3)
Cl3 C4 1.747(3)
Cl10 C20 1.755(3)
Cl10 Mg1 3.0028(11)
Cl9 C16 1.752(3)
Mg4 O4 2.070(2)
Mg4 N2 2.072(2)
Mg4 N4 2.079(2)
Mg4 N1 2.122(2)
Mg4 Mg2 2.9214(12)
Mg4 Mg1 2.9453(12)
Mg4 Mg3 2.9680(12)
Mg3 O3 2.0377(19)
Mg3 N3 2.048(2)
Mg3 N2 2.117(2)
Mg3 N4 2.158(2)
Mg3 Mg1 2.8929(12)
Mg3 Mg2 2.9110(12)
Mg2 O2 2.055(2)
Mg2 N1 2.063(2)
Mg2 N3 2.079(2)
Mg2 N2 2.128(2)
Mg2 Mg1 2.9302(12)
Mg1 O1 2.066(2)
Mg1 N4 2.066(2)
Mg1 N1 2.080(2)
Mg1 N3 2.110(2)
N2 C7 1.339(3)
N1 C1 1.337(3)
N4 C19 1.330(3)
N3 C13 1.334(3)
C5 C6 1.377(4)
C5 C4 1.382(4)
C5 H5 0.9500
C13 C18 1.433(4)
C13 C14 1.437(4)
C3 C2 1.381(4)
C3 C4 1.381(4)
C3 H3 0.9500
C1 C2 1.433(4)
C1 C6 1.433(4)
C19 C20 1.430(4)
C19 C24 1.432(4)
C17 C18 1.379(4)
C17 C16 1.379(4)
C17 H17 0.9500
C14 C15 1.381(4)
C12 C11 1.377(4)
C12 C7 1.434(4)
C11 C10 1.381(4)
C11 H11 0.9500
C15 C16 1.375(4)
C15 H15 0.9500
C24 C23 1.377(4)
C9 C8 1.379(4)
C9 C10 1.385(4)
C9 H9 0.9500
C8 C7 1.433(4)
C23 C22 1.384(4)
C23 H23 0.9500
C20 C21 1.380(4)
C22 C21 1.375(4)
C21 H21 0.9500
O4 C37 1.457(4)
O4 C40 1.461(3)
O1 C28 1.458(3)
O1 C25 1.466(3)
O2 C29 1.460(3)
O2 C32 1.461(3)
O3 C33 1.459(3)
O3 C36 1.462(3)
C33 C34 1.497(4)
C33 H33A 0.9900
C33 H33B 0.9900
C32 C31 1.504(4)
C32 H32A 0.9900
C32 H32B 0.9900
C29 C30 1.509(4)
C29 H29A 0.9900
C29 H29B 0.9900
C25 C26 1.509(4)
C25 H25A 0.9900
C25 H25B 0.9900
C39 C40 1.476(5)
C39 C38 1.521(5)
C39 H39A 0.9900
C39 H39B 0.9900
C36 C35 1.513(4)
C36 H36A 0.9900
C36 H36B 0.9900
C27 C28 1.522(4)
C27 C26 1.524(4)
C27 H27A 0.9900
C27 H27B 0.9900
C31 C30 1.509(5)
C31 H31A 0.9900
C31 H31B 0.9900
C37 C38 1.471(5)
C37 H37A 0.9900
C37 H37B 0.9900
C30 H30A 0.9900
C30 H30B 0.9900
C35 C34 1.494(4)
C35 H35A 0.9900
C35 H35B 0.9900
C40 H40A 0.9900
C40 H40B 0.9900
C28 H28A 0.9900
C28 H28B 0.9900
C26 H26A 0.9900
C26 H26B 0.9900
C34 H34A 0.9900
C34 H34B 0.9900
C38 H38A 0.9900
C38 H38B 0.9900
C4S C3S 1.380(5)
C4S C5S 1.382(5)
C4S C7S 1.526(5)
C3S C2S 1.343(6)
C3S H3S 0.9500
C1S C6S 1.365(6)
C1S C2S 1.377(6)
C1S H1S 0.9500
C5S C6S 1.366(5)
C5S H5S 0.9500
C2S H2S 0.9500
C6S H6S 0.9500
C7S H7S1 0.9800
C7S H7S2 0.9800
C7S H7S3 0.9800
